data_4038358
loop_
_publ_author_name
'Higgins, Tyler'
'Winkler, Jeffrey D.'

_publ_section_title
;
 Synthesis and Applications of the C2-Symmetrical Diamine,
 2,7-diazabicyclo[4.4.1]undecane.
;
_journal_name_full 'The Journal of organic chemistry'
_journal_paper_doi 10.1021/acs.joc.0c00829
_journal_year 2020
_chemical_formula_moiety 'C16 H20 N4 O5, C6 H3 N3 O6'
_chemical_formula_sum 'C22 H23 N7 O11'
_chemical_formula_weight 561.47
_space_group_crystal_system monoclinic
_space_group_IT_number 14
_space_group_name_Hall '-P 2yn'
_space_group_name_H-M_alt 'P 1 21/n 1'
_atom_sites_solution_hydrogens geom
_atom_sites_solution_primary dual
_audit_creation_date 2017-06-06
_audit_creation_method
;
Olex2 1.2-dev
(compiled 2017.05.11 svn.r3410 for OlexSys, GUI svn.r5338)
;
_cell_angle_alpha 90
_cell_angle_beta 108.886(2)
_cell_angle_gamma 90
_cell_formula_units_Z 4
_cell_length_a 17.7611(12)
_cell_length_b 6.7132(4)
_cell_length_c 21.4546(14)
_cell_measurement_reflns_used 9796
_cell_measurement_temperature 100
_cell_measurement_theta_max 25.46
_cell_measurement_theta_min 3.20
_cell_volume 2420.4(3)
_computing_data_collection 'Bruker APEX3 v2016.1-0'
_computing_data_reduction 'Bruker SAINT v8.37A'
_computing_publication_material 'Olex2 (Dolomanov et al., 2009)'
_computing_structure_refinement 'XL (Sheldrick, 2008)'
_computing_structure_solution 'ShelXT (Sheldrick, 2015)'
_diffrn_ambient_temperature 100
_diffrn_measured_fraction_theta_full 0.998
_diffrn_measured_fraction_theta_max 0.993
_diffrn_measurement_device 'CMOS area detector'
_diffrn_measurement_device_type 'Bruker D8QUEST'
_diffrn_measurement_method '\w and \f scans'
_diffrn_radiation_monochromator graphite
_diffrn_radiation_type MoK\a
_diffrn_radiation_wavelength 0.71073
_diffrn_reflns_av_R_equivalents 0.0566
_diffrn_reflns_av_unetI/netI 0.0281
_diffrn_reflns_Laue_measured_fraction_full 0.998
_diffrn_reflns_Laue_measured_fraction_max 0.993
_diffrn_reflns_limit_h_max 21
_diffrn_reflns_limit_h_min -21
_diffrn_reflns_limit_k_max 8
_diffrn_reflns_limit_k_min -8
_diffrn_reflns_limit_l_max 25
_diffrn_reflns_limit_l_min -25
_diffrn_reflns_number 44391
_diffrn_reflns_point_group_measured_fraction_full 0.998
_diffrn_reflns_point_group_measured_fraction_max 0.993
_diffrn_reflns_theta_full 25.242
_diffrn_reflns_theta_max 25.459
_diffrn_reflns_theta_min 3.196
_diffrn_source 'sealed tube'
_exptl_absorpt_coefficient_mu 0.126
_exptl_absorpt_correction_T_max 0.7452
_exptl_absorpt_correction_T_min 0.7024
_exptl_absorpt_correction_type multi-scan
_exptl_absorpt_process_details 'SADABS v2014/5'
_exptl_crystal_colour colourless
_exptl_crystal_density_diffrn 1.541
_exptl_crystal_description plate
_exptl_crystal_F_000 1168
_exptl_crystal_size_max 0.22
_exptl_crystal_size_mid 0.16
_exptl_crystal_size_min 0.08
_refine_diff_density_max 0.773
_refine_diff_density_min -0.616
_refine_diff_density_rms 0.065
_refine_ls_extinction_coef 0.0094(12)
_refine_ls_extinction_expression Fc^*^=kFc[1+0.001xFc^2^\l^3^/sin(2\q)]^-1/4^
_refine_ls_extinction_method 'SHELXL-2014/7 (Sheldrick 2014'
_refine_ls_goodness_of_fit_ref 1.031
_refine_ls_hydrogen_treatment constr
_refine_ls_matrix_type full
_refine_ls_number_parameters 362
_refine_ls_number_reflns 4439
_refine_ls_number_restraints 0
_refine_ls_restrained_S_all 1.031
_refine_ls_R_factor_all 0.0664
_refine_ls_R_factor_gt 0.0545
_refine_ls_shift/su_max 0.000
_refine_ls_shift/su_mean 0.000
_refine_ls_structure_factor_coef Fsqd
_refine_ls_weighting_details 'w=1/[\s^2^(Fo^2^)+(0.0825P)^2^+3.1706P] where P=(Fo^2^+2Fc^2^)/3'
_refine_ls_weighting_scheme calc
_refine_ls_wR_factor_gt 0.1456
_refine_ls_wR_factor_ref 0.1561
_reflns_number_gt 3693
_reflns_number_total 4439
_reflns_threshold_expression 'I > 2\s(I)'
_cod_data_source_file jo0c00829_si_002.cif
_cod_data_source_block 2078
_cod_database_code 4038358
_shelx_shelxl_version_number 2014/7

loop_
_space_group_symop_operation_xyz
'x, y, z'
'-x+1/2, y+1/2, -z+1/2'
'-x, -y, -z'
'x-1/2, -y-1/2, z-1/2'

loop_
_atom_site_label
_atom_site_type_symbol
_atom_site_fract_x
_atom_site_fract_y
_atom_site_fract_z
_atom_site_U_iso_or_equiv
_atom_site_adp_type
_atom_site_occupancy
_atom_site_site_symmetry_order
_atom_site_calc_flag
_atom_site_refinement_flags_posn
_atom_site_refinement_flags_adp
_atom_site_refinement_flags_occupancy
_atom_site_disorder_assembly
_atom_site_disorder_group
C1 C 0.79374(15) 1.3210(4) 0.52812(12) 0.0260(6) Uani 1 1 d . . . . .
H1a H 0.8066 1.4238 0.5001 0.035 Uiso 1 1 calc R . . . .
H1b H 0.8088 1.3741 0.5736 0.035 Uiso 1 1 calc R . . . .
C2 C 0.70500(15) 1.2827(4) 0.50340(12) 0.0277(6) Uani 1 1 d . . . . .
H2a H 0.6909 1.2222 0.4590 0.037 Uiso 1 1 calc R . . . .
H2b H 0.6771 1.4122 0.4988 0.037 Uiso 1 1 calc R . . . .
C3 C 0.67445(15) 1.1484(5) 0.54670(13) 0.0310(6) Uani 1 1 d . . . . .
H3a H 0.6182 1.1834 0.5398 0.041 Uiso 1 1 calc R . . . .
H3b H 0.7049 1.1779 0.5933 0.041 Uiso 1 1 calc R . . . .
C4 C 0.67907(14) 0.9246(4) 0.53584(12) 0.0256(6) Uani 1 1 d . . . . .
H4 H 0.6622 0.8555 0.5704 0.034 Uiso 1 1 calc R . . . .
C5 C 0.76198(15) 0.8433(4) 0.54022(12) 0.0259(6) Uani 1 1 d . . . . .
H5a H 0.7695 0.7147 0.5641 0.034 Uiso 1 1 calc R . . . .
H5b H 0.7616 0.8146 0.4949 0.034 Uiso 1 1 calc R . . . .
C6 C 0.83404(14) 0.9732(4) 0.57326(11) 0.0218(5) Uani 1 1 d . . . . .
H6 H 0.8293 1.0312 0.6148 0.029 Uiso 1 1 calc R . . . .
C7 C 0.91316(15) 0.8664(4) 0.58812(13) 0.0300(6) Uani 1 1 d . . . . .
H7a H 0.9136 0.7790 0.5511 0.040 Uiso 1 1 calc R . . . .
H7b H 0.9247 0.7853 0.6287 0.040 Uiso 1 1 calc R . . . .
C8 C 0.97270(15) 1.0356(5) 0.59723(13) 0.0316(6) Uani 1 1 d . . . . .
H8a H 0.9865 1.0927 0.6421 0.042 Uiso 1 1 calc R . . . .
H8b H 1.0220 0.9889 0.5898 0.042 Uiso 1 1 calc R . . . .
C9 C 0.93003(15) 1.1864(5) 0.54596(13) 0.0319(6) Uani 1 1 d . . . . .
H9a H 0.9475 1.1757 0.5067 0.042 Uiso 1 1 calc R . . . .
H9b H 0.9411 1.3231 0.5639 0.042 Uiso 1 1 calc R . . . .
C10 C 0.54950(14) 0.8008(4) 0.46520(11) 0.0204(5) Uani 1 1 d . . . . .
C11 C 0.49283(13) 0.7891(4) 0.39540(11) 0.0182(5) Uani 1 1 d . . . . .
C12 C 0.43924(13) 0.6316(4) 0.37784(12) 0.0211(5) Uani 1 1 d . . . . .
H12 H 0.4397 0.5291 0.4085 0.028 Uiso 1 1 calc R . . . .
C13 C 0.38528(13) 0.6274(4) 0.31474(12) 0.0216(5) Uani 1 1 d . . . . .
C14 C 0.38163(14) 0.7720(4) 0.26823(11) 0.0219(5) Uani 1 1 d . . . . .
H14 H 0.3440 0.7659 0.2251 0.029 Uiso 1 1 calc R . . . .
C15 C 0.43544(14) 0.9256(4) 0.28769(11) 0.0220(5) Uani 1 1 d . . . . .
C16 C 0.49109(14) 0.9382(4) 0.35005(11) 0.0220(5) Uani 1 1 d . . . . .
H16 H 0.5274 1.0466 0.3616 0.029 Uiso 1 1 calc R . . . .
N1 N 0.84176(11) 1.1390(3) 0.52799(9) 0.0216(5) Uani 1 1 d . . . . .
N2 N 0.62207(12) 0.8708(3) 0.47170(10) 0.0253(5) Uani 1 1 d . . . . .
H2 H 0.6361 0.8852 0.4362 0.034 Uiso 1 1 calc R . . . .
N3 N 0.32802(14) 0.4626(4) 0.29545(12) 0.0357(6) Uani 1 1 d . . . . .
N4 N 0.43504(15) 1.0808(4) 0.23930(11) 0.0356(6) Uani 1 1 d . . . . .
O1 O 0.52709(10) 0.7502(3) 0.51141(8) 0.0255(4) Uani 1 1 d . . . . .
O2 O 0.29648(13) 0.4284(4) 0.23659(10) 0.0459(6) Uani 1 1 d . . . . .
O3 O 0.31155(17) 0.3754(5) 0.33923(13) 0.0819(11) Uani 1 1 d . . . . .
O4 O 0.38565(14) 1.0689(4) 0.18468(10) 0.0487(6) Uani 1 1 d . . . . .
O5 O 0.48506(18) 1.2114(4) 0.25508(11) 0.0685(9) Uani 1 1 d . . . . .
C17 C 0.82182(13) 0.5171(3) 0.32778(11) 0.0173(5) Uani 1 1 d . . . . .
C18 C 0.75277(14) 0.5283(3) 0.34355(11) 0.0173(5) Uani 1 1 d . . . . .
H18 H 0.7532 0.5294 0.3880 0.023 Uiso 1 1 calc R . . . .
C19 C 0.68274(13) 0.5379(3) 0.29122(11) 0.0161(5) Uani 1 1 d . . . . .
C20 C 0.68057(13) 0.5370(3) 0.22625(11) 0.0163(5) Uani 1 1 d . . . . .
H20 H 0.6312 0.5467 0.1916 0.022 Uiso 1 1 calc R . . . .
C21 C 0.75137(13) 0.5218(3) 0.21218(11) 0.0154(5) Uani 1 1 d . . . . .
C22 C 0.82307(13) 0.5110(3) 0.26369(11) 0.0163(5) Uani 1 1 d . . . . .
H22 H 0.8720 0.4995 0.2550 0.022 Uiso 1 1 calc R . . . .
N5 N 0.89766(12) 0.5084(3) 0.38209(10) 0.0229(5) Uani 1 1 d . . . . .
N6 N 0.75080(14) 0.5145(3) 0.14126(11) 0.0302(5) Uani 1 1 d . . . . .
N7 N 0.60747(12) 0.5533(3) 0.30574(10) 0.0220(5) Uani 1 1 d . . . . .
O6 O 0.95650(11) 0.4556(3) 0.36884(10) 0.0387(5) Uani 1 1 d . . . . .
O7 O 0.89805(11) 0.5536(3) 0.43751(8) 0.0328(5) Uani 1 1 d . . . . .
O8 O 0.81416(10) 0.4669(3) 0.13229(8) 0.0254(4) Uani 1 1 d . . . . .
O9 O 0.68544(10) 0.5585(3) 0.09851(8) 0.0269(4) Uani 1 1 d . . . . .
O10 O 0.60765(11) 0.5020(3) 0.36056(9) 0.0317(5) Uani 1 1 d . . . . .
O11 O 0.54959(10) 0.6182(3) 0.26206(9) 0.0281(4) Uani 1 1 d . . . . .

loop_
_atom_site_aniso_label
_atom_site_aniso_U_11
_atom_site_aniso_U_22
_atom_site_aniso_U_33
_atom_site_aniso_U_23
_atom_site_aniso_U_13
_atom_site_aniso_U_12
C1 0.0305(13) 0.0229(13) 0.0200(12) -0.0033(10) 0.0020(10) 0.0036(11)
C2 0.0276(13) 0.0296(14) 0.0198(12) -0.0076(11) -0.0008(10) 0.0083(11)
C3 0.0205(12) 0.0479(17) 0.0230(13) -0.0108(12) 0.0047(10) 0.0070(12)
C4 0.0206(12) 0.0401(15) 0.0156(11) -0.0005(11) 0.0049(9) -0.0044(11)
C5 0.0275(13) 0.0271(13) 0.0206(12) 0.0012(10) 0.0042(10) 0.0015(11)
C6 0.0220(12) 0.0263(13) 0.0141(11) -0.0008(10) 0.0015(9) 0.0043(10)
C7 0.0268(13) 0.0335(15) 0.0252(13) -0.0005(11) 0.0020(11) 0.0093(11)
C8 0.0219(13) 0.0461(17) 0.0232(13) -0.0028(12) 0.0026(10) 0.0056(12)
C9 0.0189(12) 0.0463(17) 0.0268(14) -0.0036(12) 0.0021(10) -0.0065(12)
C10 0.0210(12) 0.0238(12) 0.0166(12) 0.0006(10) 0.0063(9) -0.0001(10)
C11 0.0161(11) 0.0241(12) 0.0152(11) -0.0012(9) 0.0062(9) 0.0013(9)
C12 0.0179(11) 0.0272(13) 0.0193(12) 0.0030(10) 0.0078(9) 0.0030(10)
C13 0.0136(11) 0.0276(13) 0.0227(12) -0.0025(10) 0.0045(9) -0.0001(9)
C14 0.0173(11) 0.0303(13) 0.0166(11) -0.0029(10) 0.0037(9) 0.0060(10)
C15 0.0262(12) 0.0221(12) 0.0170(12) 0.0019(10) 0.0062(10) 0.0044(10)
C16 0.0240(12) 0.0231(12) 0.0172(12) -0.0018(10) 0.0045(10) -0.0020(10)
N1 0.0193(10) 0.0254(11) 0.0172(10) -0.0006(8) 0.0020(8) 0.0002(8)
N2 0.0212(10) 0.0422(13) 0.0131(10) -0.0018(9) 0.0065(8) -0.0066(9)
N3 0.0259(12) 0.0415(14) 0.0323(13) 0.0045(11) -0.0011(10) -0.0102(10)
N4 0.0497(15) 0.0318(13) 0.0180(11) 0.0044(10) 0.0010(10) -0.0005(11)
O1 0.0222(9) 0.0365(10) 0.0169(8) 0.0049(7) 0.0050(7) -0.0037(8)
O2 0.0391(12) 0.0614(15) 0.0338(12) -0.0137(11) 0.0070(9) -0.0220(11)
O3 0.0739(18) 0.095(2) 0.0475(15) 0.0335(15) -0.0214(13) -0.0580(17)
O4 0.0597(14) 0.0494(14) 0.0220(10) 0.0120(10) -0.0076(10) -0.0023(11)
O5 0.100(2) 0.0504(15) 0.0335(12) 0.0171(11) -0.0085(13) -0.0392(15)
C17 0.0189(11) 0.0132(11) 0.0160(11) 0.0011(9) 0.0001(9) 0.0016(9)
C18 0.0259(12) 0.0134(11) 0.0130(11) -0.0001(8) 0.0067(9) 0.0011(9)
C19 0.0194(11) 0.0136(11) 0.0172(11) 0.0000(9) 0.0083(9) 0.0004(9)
C20 0.0181(11) 0.0129(11) 0.0151(11) 0.0008(8) 0.0017(9) 0.0009(8)
C21 0.0198(11) 0.0104(10) 0.0159(11) 0.0001(8) 0.0056(9) 0.0004(8)
C22 0.0172(11) 0.0127(11) 0.0203(12) 0.0007(9) 0.0077(9) 0.0025(8)
N5 0.0215(11) 0.0219(11) 0.0200(11) 0.0007(8) -0.0006(8) 0.0003(8)
N6 0.0362(13) 0.0263(12) 0.0284(12) 0.0015(9) 0.0107(10) -0.0022(10)
N7 0.0238(11) 0.0219(11) 0.0229(11) -0.0032(8) 0.0110(9) 0.0012(8)
O6 0.0216(10) 0.0537(13) 0.0334(11) -0.0067(10) -0.0012(8) 0.0111(9)
O7 0.0321(10) 0.0458(12) 0.0152(9) -0.0034(8) 0.0002(7) -0.0049(9)
O8 0.0275(9) 0.0331(10) 0.0202(9) 0.0028(7) 0.0143(7) 0.0059(8)
O9 0.0243(9) 0.0407(11) 0.0125(8) 0.0022(7) 0.0016(7) -0.0008(8)
O10 0.0353(10) 0.0398(11) 0.0271(10) 0.0035(8) 0.0200(8) 0.0040(9)
O11 0.0183(9) 0.0362(11) 0.0286(10) -0.0009(8) 0.0059(7) 0.0055(8)

loop_
_atom_type_symbol
_atom_type_description
_atom_type_scat_dispersion_real
_atom_type_scat_dispersion_imag
_atom_type_scat_source
C C 0.0033 0.0016 'International Tables Vol C Tables 4.2.6.8 and 6.1.1.4'
H H 0.0000 0.0000 'International Tables Vol C Tables 4.2.6.8 and 6.1.1.4'
N N 0.0061 0.0033 'International Tables Vol C Tables 4.2.6.8 and 6.1.1.4'
O O 0.0106 0.0060 'International Tables Vol C Tables 4.2.6.8 and 6.1.1.4'

loop_
_geom_angle_atom_site_label_1
_geom_angle_atom_site_label_2
_geom_angle_atom_site_label_3
_geom_angle
_geom_angle_site_symmetry_1
_geom_angle_site_symmetry_3
_geom_angle_publ_flag
N1 C1 C2 113.1(2) . . ?
C1 C2 C3 115.2(2) . . ?
C2 C3 C4 116.4(2) . . ?
C3 C4 C5 115.8(2) . . ?
N2 C4 C3 109.3(2) . . ?
N2 C4 C5 109.0(2) . . ?
C6 C5 C4 117.9(2) . . ?
C7 C6 C5 114.2(2) . . ?
N1 C6 C5 111.12(19) . . ?
N1 C6 C7 102.3(2) . . ?
C6 C7 C8 103.4(2) . . ?
C9 C8 C7 104.1(2) . . ?
C8 C9 N1 106.1(2) . . ?
N2 C10 C11 115.6(2) . . ?
O1 C10 C11 119.9(2) . . ?
O1 C10 N2 124.5(2) . . ?
C12 C11 C10 119.0(2) . . ?
C16 C11 C10 120.9(2) . . ?
C16 C11 C12 120.0(2) . . ?
C13 C12 C11 118.5(2) . . ?
C12 C13 N3 119.2(2) . . ?
C14 C13 C12 123.4(2) . . ?
C14 C13 N3 117.4(2) . . ?
C15 C14 C13 116.3(2) . . ?
C14 C15 C16 123.2(2) . . ?
C14 C15 N4 118.2(2) . . ?
C16 C15 N4 118.6(2) . . ?
C15 C16 C11 118.7(2) . . ?
C1 N1 C6 115.54(19) . . ?
C1 N1 C9 111.8(2) . . ?
C6 N1 C9 106.92(19) . . ?
C10 N2 C4 122.31(19) . . ?
O2 N3 C13 118.3(2) . . ?
O3 N3 C13 117.5(2) . . ?
O3 N3 O2 124.1(2) . . ?
O4 N4 C15 118.1(2) . . ?
O5 N4 C15 118.6(2) . . ?
O5 N4 O4 123.3(2) . . ?
C18 C17 C22 123.3(2) . . ?
C18 C17 N5 117.9(2) . . ?
C22 C17 N5 118.8(2) . . ?
C17 C18 C19 116.3(2) . . ?
C18 C19 C20 122.9(2) . . ?
C18 C19 N7 118.2(2) . . ?
C20 C19 N7 118.9(2) . . ?
C19 C20 C21 119.2(2) . . ?
C20 C21 C22 119.4(2) . . ?
C20 C21 N6 120.5(2) . . ?
C22 C21 N6 120.08(19) . . ?
C17 C22 C21 118.9(2) . . ?
O6 N5 C17 117.4(2) . . ?
O6 N5 O7 124.2(2) . . ?
O7 N5 C17 118.4(2) . . ?
O8 N6 C21 116.8(2) . . ?
O8 N6 O9 127.9(2) . . ?
O9 N6 C21 115.3(2) . . ?
O10 N7 C19 117.6(2) . . ?
O10 N7 O11 125.1(2) . . ?
O11 N7 C19 117.26(19) . . ?

loop_
_geom_bond_atom_site_label_1
_geom_bond_atom_site_label_2
_geom_bond_distance
_geom_bond_site_symmetry_2
_geom_bond_publ_flag
C1 C2 1.513(4) . ?
C1 N1 1.490(3) . ?
C2 C3 1.515(4) . ?
C3 C4 1.526(4) . ?
C4 C5 1.545(3) . ?
C4 N2 1.465(3) . ?
C5 C6 1.521(4) . ?
C6 C7 1.517(3) . ?
C6 N1 1.512(3) . ?
C7 C8 1.521(4) . ?
C8 C9 1.506(4) . ?
C9 N1 1.522(3) . ?
C10 C11 1.512(3) . ?
C10 N2 1.336(3) . ?
C10 O1 1.229(3) . ?
C11 C12 1.391(3) . ?
C11 C16 1.389(3) . ?
C12 C13 1.383(3) . ?
C13 C14 1.378(4) . ?
C13 N3 1.469(3) . ?
C14 C15 1.376(4) . ?
C15 C16 1.385(3) . ?
C15 N4 1.469(3) . ?
N3 O2 1.226(3) . ?
N3 O3 1.220(3) . ?
N4 O4 1.218(3) . ?
N4 O5 1.216(3) . ?
C17 C18 1.376(3) . ?
C17 C22 1.383(3) . ?
C17 N5 1.469(3) . ?
C18 C19 1.381(3) . ?
C19 C20 1.382(3) . ?
C19 N7 1.471(3) . ?
C20 C21 1.389(3) . ?
C21 C22 1.392(3) . ?
C21 N6 1.519(3) . ?
N5 O6 1.221(3) . ?
N5 O7 1.225(3) . ?
N6 O8 1.243(3) . ?
N6 O9 1.260(3) . ?
N7 O10 1.224(3) . ?
N7 O11 1.225(3) . ?
